data_7121130
loop_
_publ_author_name
'Kubanik, Mario'
'Lam, Nelson Y. S.'
'Holtkamp, Hannah U.'
'S\"ohnel, Tilo'
'Anderson, Robert F.'
'Jamieson, Stephen M. F.'
'Hartinger, Christian G.'

_publ_section_title
;
 Quinoline-para-quinones and metals: coordination-assisted formation of
 quinoline-ortho-quinones.
;
_journal_issue 8
_journal_name_full 'Chemical communications (Cambridge, England)'
_journal_page_first 992
_journal_page_last 995
_journal_paper_doi 10.1039/c7cc09478g
_journal_volume 54
_journal_year 2018
_chemical_formula_moiety 'C19 H18 Cl2 N O3 Rh'
_chemical_formula_sum 'C19 H18 Cl2 N O3 Rh'
_chemical_formula_weight 482.15
_chemical_name_systematic
;
Chlorido(7-chloro-8-hydroxyquinolinolato-5,6-dione-?N1,?O8)(?5-pentamethylcyclopentadienyl)rhodium(III), 
;
_space_group_crystal_system monoclinic
_space_group_IT_number 14
_space_group_name_Hall '-P 2ybc'
_space_group_name_H-M_alt 'P 1 21/c 1'
_symmetry_space_group_name_Hall '-P 2ybc'
_symmetry_space_group_name_H-M 'P 1 21/c 1'
_atom_sites_solution_hydrogens geom
_atom_sites_solution_primary direct
_atom_sites_solution_secondary difmap
_audit_creation_method SHELXL-2016/6
_audit_update_record
;
2017-08-31 deposited with the CCDC.
2018-01-02 downloaded from the CCDC.
;
_cell_angle_alpha 90
_cell_angle_beta 92.709(3)
_cell_angle_gamma 90
_cell_formula_units_Z 4
_cell_length_a 14.4730(7)
_cell_length_b 7.3041(3)
_cell_length_c 17.2691(8)
_cell_measurement_reflns_used 9951
_cell_measurement_temperature 100(2)
_cell_measurement_theta_max 25.116
_cell_measurement_theta_min 3.325
_cell_volume 1823.52(14)
_computing_cell_refinement '<i>SAINT</i> (Bruker, 2008)'
_computing_data_collection '<i>APEX2</i> (Bruker, 2008)'
_computing_data_reduction '<i>SAINT</i> (Bruker, 2008)'
_computing_structure_refinement 'SHELXL-2016/6 (Sheldrick, 2016)'
_computing_structure_solution 'SHELXS-2016/6 (Sheldrick, 2016)'
_diffrn_ambient_temperature 100(2)
_diffrn_detector 'Bruker APEX2 area detector'
_diffrn_detector_area_resol_mean 7.9
_diffrn_detector_type 'CCD area detector'
_diffrn_measured_fraction_theta_full 0.994
_diffrn_measured_fraction_theta_max 0.990
_diffrn_measurement_device 'three-circle diffractometer'
_diffrn_measurement_device_type 'Bruker SMART APEX2 area detector'
_diffrn_measurement_method '\w and \f scans'
_diffrn_radiation_monochromator 'mirror optics'
_diffrn_radiation_probe x-ray
_diffrn_radiation_type 'Mo K\a'
_diffrn_radiation_wavelength 0.71073
_diffrn_reflns_av_R_equivalents 0.0782
_diffrn_reflns_av_unetI/netI 0.0674
_diffrn_reflns_Laue_measured_fraction_full 0.994
_diffrn_reflns_Laue_measured_fraction_max 0.990
_diffrn_reflns_limit_h_max 18
_diffrn_reflns_limit_h_min -18
_diffrn_reflns_limit_k_max 9
_diffrn_reflns_limit_k_min -9
_diffrn_reflns_limit_l_max 22
_diffrn_reflns_limit_l_min -19
_diffrn_reflns_number 21413
_diffrn_reflns_point_group_measured_fraction_full 0.994
_diffrn_reflns_point_group_measured_fraction_max 0.990
_diffrn_reflns_theta_full 25.242
_diffrn_reflns_theta_max 27.752
_diffrn_reflns_theta_min 2.361
_diffrn_source 'microfocus sealed X-ray tube'
_diffrn_source_type 'Incoatec I\ms'
_exptl_absorpt_coefficient_mu 1.249
_exptl_absorpt_correction_T_max 0.7456
_exptl_absorpt_correction_T_min 0.5779
_exptl_absorpt_correction_type multi-scan
_exptl_absorpt_process_details
;
SADABS-2012/1 (Bruker,2012) was used for absorption correction.
wR2(int) was 0.1106 before and 0.0909 after correction.
The Ratio of minimum to maximum transmission is 0.7751.
The \l/2 correction factor is 0.0015.
;
_exptl_crystal_colour black
_exptl_crystal_density_diffrn 1.756
_exptl_crystal_description needle
_exptl_crystal_F_000 968
_exptl_crystal_size_max 0.200
_exptl_crystal_size_mid 0.120
_exptl_crystal_size_min 0.100
_refine_diff_density_max 1.738
_refine_diff_density_min -1.134
_refine_diff_density_rms 0.147
_refine_ls_extinction_method none
_refine_ls_goodness_of_fit_ref 1.055
_refine_ls_hydrogen_treatment constr
_refine_ls_matrix_type full
_refine_ls_number_parameters 240
_refine_ls_number_reflns 4268
_refine_ls_number_restraints 0
_refine_ls_restrained_S_all 1.055
_refine_ls_R_factor_all 0.0638
_refine_ls_R_factor_gt 0.0492
_refine_ls_shift/su_max 0.001
_refine_ls_shift/su_mean 0.000
_refine_ls_structure_factor_coef Fsqd
_refine_ls_weighting_details 'w=1/[\s^2^(Fo^2^)+(0.0445P)^2^+5.1909P] where P=(Fo^2^+2Fc^2^)/3'
_refine_ls_weighting_scheme calc
_refine_ls_wR_factor_gt 0.1107
_refine_ls_wR_factor_ref 0.1178
_reflns_Friedel_coverage 0.000
_reflns_number_gt 3443
_reflns_number_total 4268
_reflns_threshold_expression 'I > 2\s(I)'
_cod_data_source_file c7cc09478g2.cif
_cod_data_source_block maku214_0m
_cod_depositor_comments 'Adding full bibliography for 7121127--7121131.cif.'
_cod_database_code 7121130
_shelx_shelxl_version_number 2016/6
_shelx_space_group_comment
;
The symmetry employed for this shelxl refinement is uniquely defined
by the following loop, which should always be used as a source of
symmetry information in preference to the above space-group names.
They are only intended as comments.
;
_shelx_estimated_absorpt_t_min 0.788
_shelx_estimated_absorpt_t_max 0.885

loop_
_space_group_symop_operation_xyz
'x, y, z'
'-x, y+1/2, -z+1/2'
'-x, -y, -z'
'x, -y-1/2, z-1/2'

loop_
_atom_site_label
_atom_site_type_symbol
_atom_site_fract_x
_atom_site_fract_y
_atom_site_fract_z
_atom_site_U_iso_or_equiv
_atom_site_adp_type
_atom_site_occupancy
_atom_site_site_symmetry_order
_atom_site_calc_flag
_atom_site_refinement_flags_posn
_atom_site_refinement_flags_adp
C9 C 0.6372(3) 0.1124(6) 0.9393(3) 0.0164(9) Uani 1 1 d . .
C1 C 0.6187(3) 0.0377(6) 0.8100(3) 0.0208(9) Uani 1 1 d . .
H1 H 0.643786 -0.009400 0.764155 0.025 Uiso 1 1 calc R U
C2 C 0.5283(3) 0.1048(7) 0.8063(3) 0.0265(11) Uani 1 1 d . .
H2 H 0.491938 0.100585 0.759093 0.032 Uiso 1 1 calc R U
C3 C 0.4926(3) 0.1770(7) 0.8719(3) 0.0249(10) Uani 1 1 d . .
H3 H 0.430908 0.221382 0.871112 0.030 Uiso 1 1 calc R U
C4 C 0.5485(3) 0.1840(6) 0.9396(3) 0.0192(9) Uani 1 1 d . .
C5 C 0.5159(3) 0.2678(6) 1.0117(3) 0.0234(10) Uani 1 1 d . .
C6 C 0.5867(3) 0.2934(6) 1.0803(3) 0.0230(10) Uani 1 1 d . .
C7 C 0.6728(3) 0.2023(6) 1.0757(3) 0.0196(9) Uani 1 1 d . .
C8 C 0.7016(3) 0.1148(6) 1.0093(2) 0.0155(9) Uani 1 1 d . .
C10 C 0.8248(3) -0.3448(6) 0.9239(3) 0.0179(9) Uani 1 1 d . .
C11 C 0.7893(3) -0.4284(6) 0.9947(3) 0.0269(11) Uani 1 1 d . .
H11A H 0.721633 -0.435102 0.989806 0.040 Uiso 1 1 calc R U
H11B H 0.807917 -0.353377 1.039865 0.040 Uiso 1 1 calc R U
H11C H 0.814790 -0.551967 1.001414 0.040 Uiso 1 1 calc R U
C12 C 0.9150(3) -0.2584(6) 0.9195(3) 0.0212(10) Uani 1 1 d . .
C13 C 0.9842(4) -0.2401(7) 0.9865(4) 0.0400(14) Uani 1 1 d . .
H13A H 1.010732 -0.360483 0.999153 0.060 Uiso 1 1 calc R U
H13B H 0.953516 -0.191744 1.031527 0.060 Uiso 1 1 calc R U
H13C H 1.033546 -0.156259 0.972456 0.060 Uiso 1 1 calc R U
C14 C 0.9255(3) -0.1998(6) 0.8423(3) 0.0247(11) Uani 1 1 d . .
C15 C 1.0077(4) -0.1061(7) 0.8109(4) 0.0416(15) Uani 1 1 d . .
H15A H 1.047034 -0.057613 0.853894 0.062 Uiso 1 1 calc R U
H15B H 0.986933 -0.005360 0.776895 0.062 Uiso 1 1 calc R U
H15C H 1.043124 -0.194064 0.781308 0.062 Uiso 1 1 calc R U
C16 C 0.8417(3) -0.2431(6) 0.7979(3) 0.0211(10) Uani 1 1 d . .
C17 C 0.8254(4) -0.2107(7) 0.7129(3) 0.0380(13) Uani 1 1 d . .
H17A H 0.868126 -0.116406 0.695872 0.057 Uiso 1 1 calc R U
H17B H 0.761544 -0.169850 0.702407 0.057 Uiso 1 1 calc R U
H17C H 0.835869 -0.324680 0.684667 0.057 Uiso 1 1 calc R U
C18 C 0.7809(3) -0.3381(5) 0.8481(3) 0.0174(9) Uani 1 1 d . .
C19 C 0.6892(3) -0.4167(6) 0.8254(3) 0.0254(10) Uani 1 1 d . .
H19A H 0.695427 -0.548798 0.817157 0.038 Uiso 1 1 calc R U
H19B H 0.665237 -0.358711 0.777424 0.038 Uiso 1 1 calc R U
H19C H 0.646383 -0.394674 0.866718 0.038 Uiso 1 1 calc R U
N1 N 0.6714(2) 0.0377(5) 0.8759(2) 0.0152(7) Uani 1 1 d . .
O1 O 0.78071(19) 0.0417(4) 1.00242(17) 0.0182(6) Uani 1 1 d . .
O3 O 0.5630(3) 0.3880(5) 1.1352(2) 0.0356(9) Uani 1 1 d . .
O2 O 0.4365(2) 0.3134(6) 1.0179(2) 0.0387(9) Uani 1 1 d . .
Cl1 Cl 0.85807(7) 0.23263(14) 0.85206(7) 0.0217(2) Uani 1 1 d . .
Cl2 Cl 0.74940(8) 0.21699(16) 1.15578(7) 0.0268(3) Uani 1 1 d . .
Rh1 Rh 0.80773(2) -0.06454(4) 0.88955(2) 0.01486(12) Uani 1 1 d . .

loop_
_atom_site_aniso_label
_atom_site_aniso_U_11
_atom_site_aniso_U_22
_atom_site_aniso_U_33
_atom_site_aniso_U_23
_atom_site_aniso_U_13
_atom_site_aniso_U_12
C9 0.0148(19) 0.0126(19) 0.022(2) 0.0026(17) 0.0027(17) 0.0014(15)
C1 0.021(2) 0.022(2) 0.019(2) -0.0001(18) 0.0011(18) 0.0027(18)
C2 0.018(2) 0.036(3) 0.025(3) 0.001(2) -0.0044(19) 0.005(2)
C3 0.015(2) 0.029(3) 0.031(3) 0.001(2) 0.0023(19) 0.0069(18)
C4 0.020(2) 0.017(2) 0.022(2) 0.0003(18) 0.0066(18) 0.0053(17)
C5 0.019(2) 0.023(2) 0.029(3) 0.001(2) 0.0052(19) 0.0052(18)
C6 0.022(2) 0.025(2) 0.022(2) -0.001(2) 0.0055(19) 0.0056(19)
C7 0.022(2) 0.019(2) 0.017(2) 0.0007(18) 0.0018(18) 0.0003(18)
C8 0.0157(19) 0.0114(19) 0.019(2) 0.0004(16) 0.0019(17) -0.0011(15)
C10 0.017(2) 0.011(2) 0.026(2) -0.0018(17) 0.0005(18) 0.0017(16)
C11 0.032(3) 0.021(2) 0.028(3) 0.003(2) 0.001(2) 0.004(2)
C12 0.016(2) 0.012(2) 0.035(3) -0.0056(19) -0.0043(19) 0.0090(16)
C13 0.035(3) 0.017(2) 0.066(4) -0.002(2) -0.026(3) 0.003(2)
C14 0.014(2) 0.013(2) 0.048(3) -0.003(2) 0.012(2) 0.0070(17)
C15 0.030(3) 0.024(3) 0.073(4) -0.007(3) 0.024(3) 0.001(2)
C16 0.022(2) 0.011(2) 0.030(3) -0.0034(18) 0.009(2) 0.0083(17)
C17 0.058(4) 0.028(3) 0.029(3) -0.002(2) 0.012(3) 0.010(3)
C18 0.019(2) 0.0099(19) 0.024(2) -0.0045(17) 0.0007(18) 0.0049(16)
C19 0.021(2) 0.021(2) 0.035(3) -0.007(2) -0.001(2) 0.0002(18)
N1 0.0139(16) 0.0123(17) 0.0196(19) 0.0001(14) 0.0022(14) 0.0007(13)
O1 0.0134(14) 0.0187(16) 0.0227(17) -0.0014(12) 0.0011(12) 0.0024(12)
O3 0.041(2) 0.041(2) 0.0259(19) -0.0072(16) 0.0067(16) 0.0171(17)
O2 0.0235(18) 0.055(3) 0.038(2) -0.0072(19) 0.0074(16) 0.0142(17)
Cl1 0.0227(5) 0.0125(5) 0.0302(6) 0.0015(4) 0.0038(5) 0.0017(4)
Cl2 0.0306(6) 0.0289(6) 0.0206(6) -0.0028(5) -0.0020(5) 0.0032(5)
Rh1 0.01306(17) 0.01135(18) 0.0202(2) -0.00090(13) 0.00168(13) 0.00285(12)

loop_
_atom_type_symbol
_atom_type_description
_atom_type_scat_dispersion_real
_atom_type_scat_dispersion_imag
_atom_type_scat_source
C C 0.0033 0.0016 'International Tables Vol C Tables 4.2.6.8 and 6.1.1.4'
H H 0.0000 0.0000 'International Tables Vol C Tables 4.2.6.8 and 6.1.1.4'
Cl Cl 0.1484 0.1585 'International Tables Vol C Tables 4.2.6.8 and 6.1.1.4'
N N 0.0061 0.0033 'International Tables Vol C Tables 4.2.6.8 and 6.1.1.4'
O O 0.0106 0.0060 'International Tables Vol C Tables 4.2.6.8 and 6.1.1.4'
Rh Rh -1.1178 0.9187 'International Tables Vol C Tables 4.2.6.8 and 6.1.1.4'

loop_
_geom_angle_atom_site_label_1
_geom_angle_atom_site_label_2
_geom_angle_atom_site_label_3
_geom_angle
N1 C9 C4 122.3(4)
N1 C9 C8 115.2(3)
C4 C9 C8 122.5(4)
N1 C1 C2 122.2(4)
N1 C1 H1 118.9
C2 C1 H1 118.9
C3 C2 C1 119.1(4)
C3 C2 H2 120.5
C1 C2 H2 120.5
C2 C3 C4 118.8(4)
C2 C3 H3 120.6
C4 C3 H3 120.6
C9 C4 C3 119.1(4)
C9 C4 C5 119.3(4)
C3 C4 C5 121.6(4)
O2 C5 C4 122.0(4)
O2 C5 C6 120.1(4)
C4 C5 C6 117.9(4)
O3 C6 C7 125.6(4)
O3 C6 C5 117.3(4)
C7 C6 C5 117.0(4)
C8 C7 C6 124.0(4)
C8 C7 Cl2 118.7(3)
C6 C7 Cl2 117.2(3)
O1 C8 C7 125.0(4)
O1 C8 C9 116.7(4)
C7 C8 C9 118.2(4)
C18 C10 C12 107.4(4)
C18 C10 C11 127.9(4)
C12 C10 C11 124.7(4)
C18 C10 Rh1 70.9(2)
C12 C10 Rh1 70.3(2)
C11 C10 Rh1 125.6(3)
C10 C11 H11A 109.5
C10 C11 H11B 109.5
H11A C11 H11B 109.5
C10 C11 H11C 109.5
H11A C11 H11C 109.5
H11B C11 H11C 109.5
C14 C12 C10 108.5(4)
C14 C12 C13 127.0(4)
C10 C12 C13 124.5(5)
C14 C12 Rh1 71.5(2)
C10 C12 Rh1 70.0(2)
C13 C12 Rh1 125.2(3)
C12 C13 H13A 109.5
C12 C13 H13B 109.5
H13A C13 H13B 109.5
C12 C13 H13C 109.5
H13A C13 H13C 109.5
H13B C13 H13C 109.5
C12 C14 C16 108.1(4)
C12 C14 C15 127.0(5)
C16 C14 C15 124.9(5)
C12 C14 Rh1 70.2(2)
C16 C14 Rh1 69.0(2)
C15 C14 Rh1 125.6(3)
C14 C15 H15A 109.5
C14 C15 H15B 109.5
H15A C15 H15B 109.5
C14 C15 H15C 109.5
H15A C15 H15C 109.5
H15B C15 H15C 109.5
C14 C16 C18 107.9(4)
C14 C16 C17 125.4(4)
C18 C16 C17 126.5(4)
C14 C16 Rh1 71.8(3)
C18 C16 Rh1 71.2(2)
C17 C16 Rh1 127.1(3)
C16 C17 H17A 109.5
C16 C17 H17B 109.5
H17A C17 H17B 109.5
C16 C17 H17C 109.5
H17A C17 H17C 109.5
H17B C17 H17C 109.5
C10 C18 C16 108.1(4)
C10 C18 C19 125.7(4)
C16 C18 C19 126.2(4)
C10 C18 Rh1 70.3(2)
C16 C18 Rh1 69.4(2)
C19 C18 Rh1 126.4(3)
C18 C19 H19A 109.5
C18 C19 H19B 109.5
H19A C19 H19B 109.5
C18 C19 H19C 109.5
H19A C19 H19C 109.5
H19B C19 H19C 109.5
C9 N1 C1 118.5(4)
C9 N1 Rh1 115.6(3)
C1 N1 Rh1 125.8(3)
C8 O1 Rh1 116.0(3)
N1 Rh1 C16 112.42(16)
N1 Rh1 C10 117.60(15)
C16 Rh1 C10 65.96(17)
N1 Rh1 C12 157.10(16)
C16 Rh1 C12 65.48(17)
C10 Rh1 C12 39.68(16)
N1 Rh1 O1 76.38(12)
C16 Rh1 O1 162.60(15)
C10 Rh1 O1 96.73(14)
C12 Rh1 O1 100.36(15)
N1 Rh1 C18 97.94(14)
C16 Rh1 C18 39.42(17)
C10 Rh1 C18 38.86(17)
C12 Rh1 C18 65.46(16)
O1 Rh1 C18 126.77(14)
N1 Rh1 C14 150.24(17)
C16 Rh1 C14 39.21(17)
C10 Rh1 C14 65.51(17)
C12 Rh1 C14 38.34(18)
O1 Rh1 C14 133.37(16)
C18 Rh1 C14 65.39(16)
N1 Rh1 Cl1 86.79(10)
C16 Rh1 Cl1 105.74(13)
C10 Rh1 Cl1 155.60(12)
C12 Rh1 Cl1 116.00(13)
O1 Rh1 Cl1 89.35(8)
C18 Rh1 Cl1 143.75(12)
C14 Rh1 Cl1 93.26(13)

loop_
_geom_bond_atom_site_label_1
_geom_bond_atom_site_label_2
_geom_bond_distance
C9 N1 1.339(6)
C9 C4 1.386(6)
C9 C8 1.491(6)
C1 N1 1.340(5)
C1 C2 1.397(6)
C1 H1 0.9500
C2 C3 1.372(7)
C2 H2 0.9500
C3 C4 1.390(6)
C3 H3 0.9500
C4 C5 1.486(6)
C5 O2 1.206(5)
C5 C6 1.541(6)
C6 O3 1.234(5)
C6 C7 1.418(6)
C7 C8 1.394(6)
C7 Cl2 1.734(5)
C8 O1 1.274(5)
C10 C18 1.428(6)
C10 C12 1.456(6)
C10 C11 1.480(6)
C10 Rh1 2.143(4)
C11 H11A 0.9800
C11 H11B 0.9800
C11 H11C 0.9800
C12 C14 1.415(7)
C12 C13 1.499(6)
C12 Rh1 2.146(4)
C13 H13A 0.9800
C13 H13B 0.9800
C13 H13C 0.9800
C14 C16 1.440(6)
C14 C15 1.497(7)
C14 Rh1 2.163(4)
C15 H15A 0.9800
C15 H15B 0.9800
C15 H15C 0.9800
C16 C18 1.443(6)
C16 C17 1.494(7)
C16 Rh1 2.127(4)
C17 H17A 0.9800
C17 H17B 0.9800
C17 H17C 0.9800
C18 C19 1.481(6)
C18 Rh1 2.151(4)
C19 H19A 0.9800
C19 H19B 0.9800
C19 H19C 0.9800
N1 Rh1 2.113(3)
O1 Rh1 2.151(3)
Cl1 Rh1 2.3887(11)
